data_7222551
loop_
_publ_author_name
'Berkei, M.'
'Schuermann, M.'
'Bernhardt, E.'
'Willner, H.'

_publ_section_title
;
 Die Koordination des (Hg2)(2+)-Kations in der konjugierten Supersaeure (H
 F)/(Sb F5) durch C O oder (H2 O): Kristallstruktur von (Hg2 (O H2)2) (Sb
 F6)2 * 4(H F)
;
_journal_name_full
;
Zeitschrift fuer Naturforschung, Teil B. Anorganische Chemie, Organische 
Chemie (42,1987-)
;
_journal_page_first 615
_journal_page_last 620
_journal_volume 57
_journal_year 2002
_chemical_formula_sum 'F16 H8 Hg2 O2 Sb2'
_chemical_name_systematic '((Hg2 (H2 O)2) (Sb F6)2) (H F)4'
_space_group_IT_number 2
_symmetry_space_group_name_Hall '-P 1'
_symmetry_space_group_name_H-M 'P -1'
_cell_angle_alpha 83.428
_cell_angle_beta 84.186
_cell_angle_gamma 71.696
_cell_formula_units_Z 1
_cell_length_a 6.6147
_cell_length_b 6.9511
_cell_length_c 9.2229
_cell_volume 399.001
_citation_journal_id_ASTM ZNBSEN
_cod_data_source_file Berkei_ZNBSEN_2002_608.cif
_cod_data_source_block H8F16Hg2O2Sb2
_cod_original_cell_volume 399.0007
_cod_original_formula_sum 'H8 F16 Hg2 O2 Sb2'
_cod_database_code 7222551

loop_
_symmetry_equiv_pos_as_xyz
x,y,z
-x,-y,-z

loop_
_atom_site_label
_atom_site_type_symbol
_atom_site_fract_x
_atom_site_fract_y
_atom_site_fract_z
_atom_site_occupancy
_atom_site_U_iso_or_equiv
F8 F-1 0.2356 0.7451 0.0083 1 0.0
F1 F-1 0.2992 0.5765 0.6298 1 0.0
F2 F-1 0.2321 0.3772 0.8794 1 0.0
F3 F-1 0.2749 0.0444 0.7479 1 0.0
F7 F-1 0.3731 0.3576 0.1673 1 0.0
Sb1 Sb+5 0.2892 0.3097 0.68609 1 0.0
F6 F-1 0.5847 0.2231 0.7145 1 0.0
Hg1 Hg+1 0.03616 0.05994 0.37031 1 0.0
F5 F-1 -0.0029 0.3926 0.6593 1 0.0
F4 F-1 0.3438 0.2417 0.4934 1 0.0
O1 O-2 0.1055 0.1503 0.1449 1 0.0
